data_4066665
loop_
_publ_author_name
'Ullrich, Matthias'
'Lough, Alan J.'
'Stephan, Douglas W.'

_publ_section_title
;
 Dihydrogen Activation by B(p-C6F4H)3and Phosphines
;
_journal_issue 16
_journal_name_full Organometallics
_journal_page_first 3647
_journal_paper_doi 10.1021/om100563m
_journal_volume 29
_journal_year 2010
_chemical_formula_sum 'C26 H22 B F12 P'
_chemical_formula_weight 604.22
_space_group_IT_number 4
_symmetry_cell_setting monoclinic
_symmetry_space_group_name_Hall 'P 2yb'
_symmetry_space_group_name_H-M 'P 1 21 1'
_atom_sites_solution_hydrogens geom
_atom_sites_solution_primary direct
_atom_sites_solution_secondary difmap
_audit_creation_method SHELXL-97
_cell_angle_alpha 90.00
_cell_angle_beta 95.758(2)
_cell_angle_gamma 90.00
_cell_formula_units_Z 2
_cell_length_a 9.1404(3)
_cell_length_b 14.5553(4)
_cell_length_c 9.6209(3)
_cell_measurement_reflns_used 9992
_cell_measurement_temperature 296(2)
_cell_measurement_theta_max 31.78
_cell_measurement_theta_min 2.55
_cell_volume 1273.52(7)
_computing_cell_refinement 'Bruker SAINT'
_computing_data_collection 'Bruker APEX2'
_computing_data_reduction 'Bruker SAINT'
_computing_molecular_graphics 'Bruker SHELXTL'
_computing_publication_material 'Bruker SHELXTL'
_computing_structure_refinement 'SHELXL-97 (Sheldrick, 1997)'
_computing_structure_solution 'SHELXS-97 (Sheldrick, 1990)'
_diffrn_ambient_temperature 296(2)
_diffrn_measured_fraction_theta_full 0.998
_diffrn_measured_fraction_theta_max 0.998
_diffrn_measurement_device_type 'Bruker APEX-II CCD'
_diffrn_measurement_method '\f and \w scans'
_diffrn_radiation_monochromator graphite
_diffrn_radiation_source 'fine-focus sealed tube'
_diffrn_radiation_type MoK\a
_diffrn_radiation_wavelength 0.71073
_diffrn_reflns_av_R_equivalents 0.0294
_diffrn_reflns_av_sigmaI/netI 0.0315
_diffrn_reflns_limit_h_max 14
_diffrn_reflns_limit_h_min -14
_diffrn_reflns_limit_k_max 22
_diffrn_reflns_limit_k_min -22
_diffrn_reflns_limit_l_max 14
_diffrn_reflns_limit_l_min -14
_diffrn_reflns_number 37515
_diffrn_reflns_theta_full 33.56
_diffrn_reflns_theta_max 33.56
_diffrn_reflns_theta_min 2.13
_diffrn_standards_number 0
_exptl_absorpt_coefficient_mu 0.212
_exptl_absorpt_correction_T_max 0.7466
_exptl_absorpt_correction_T_min 0.6917
_exptl_absorpt_correction_type empirical
_exptl_crystal_colour colourless
_exptl_crystal_density_diffrn 1.576
_exptl_crystal_density_method 'not measured'
_exptl_crystal_description block
_exptl_crystal_F_000 612
_exptl_crystal_size_max 0.40
_exptl_crystal_size_mid 0.25
_exptl_crystal_size_min 0.25
_refine_diff_density_max 0.338
_refine_diff_density_min -0.195
_refine_diff_density_rms 0.045
_refine_ls_abs_structure_details 'Flack H D (1983), Acta Cryst. A39, 876-881'
_refine_ls_abs_structure_Flack 0.00(5)
_refine_ls_extinction_method none
_refine_ls_goodness_of_fit_ref 1.039
_refine_ls_hydrogen_treatment fixed
_refine_ls_matrix_type full
_refine_ls_number_parameters 365
_refine_ls_number_reflns 10008
_refine_ls_number_restraints 1
_refine_ls_restrained_S_all 1.039
_refine_ls_R_factor_all 0.0418
_refine_ls_R_factor_gt 0.0338
_refine_ls_shift/su_max 0.002
_refine_ls_shift/su_mean 0.000
_refine_ls_structure_factor_coef Fsqd
_refine_ls_weighting_details 'calc w=1/[\s^2^(Fo^2^)+(0.0488P)^2^+0.0090P] where P=(Fo^2^+2Fc^2^)/3'
_refine_ls_weighting_scheme calc
_refine_ls_wR_factor_gt 0.0798
_refine_ls_wR_factor_ref 0.0836
_reflns_number_gt 8826
_reflns_number_total 10008
_reflns_threshold_expression >2sigma(I)
_cod_data_source_file om100563m_si_003.cif
_cod_data_source_block (tBu2PH)(B(C6F4H)3
_cod_depositor_comments
;
The following automatic conversions were performed:

'_symmetry_cell_setting' value 'Monoclinic' changed to 'monoclinic'
according to /home/saulius/struct/CIF-dictionaries/cif_core.dic
dictionary named 'cif_core.dic' version 2.4.1 from 2010-06-29.

Automatic conversion script
Id: cif_fix_values 1715 2011-07-08 13:25:40Z adriana 
;
_cod_original_sg_symbol_H-M P2(1)
_cod_database_code 4066665

loop_
_symmetry_equiv_pos_as_xyz
'x, y, z'
'-x, y+1/2, -z'

loop_
_atom_site_label
_atom_site_type_symbol
_atom_site_fract_x
_atom_site_fract_y
_atom_site_fract_z
_atom_site_U_iso_or_equiv
_atom_site_adp_type
_atom_site_occupancy
_atom_site_symmetry_multiplicity
_atom_site_calc_flag
_atom_site_refinement_flags
P1 P 0.89426(3) 0.125870(19) 0.17879(3) 0.01816(6) Uani 1 1 d .
H1 H 0.793(2) 0.0667(14) 0.168(2) 0.041(5) Uiso 1 1 d .
C1 C 0.92138(14) 0.14685(8) -0.01219(12) 0.0220(2) Uani 1 1 d .
C2 C 0.8653(2) 0.06085(11) -0.09417(15) 0.0356(3) Uani 1 1 d .
H2A H 0.8772 0.0691 -0.1914 0.053 Uiso 1 1 calc R
H2B H 0.7631 0.0517 -0.0830 0.053 Uiso 1 1 calc R
H2C H 0.9206 0.0082 -0.0592 0.053 Uiso 1 1 calc R
C3 C 0.83019(14) 0.22819(9) -0.07373(12) 0.0244(2) Uani 1 1 d .
H3A H 0.8468 0.2362 -0.1700 0.037 Uiso 1 1 calc R
H3B H 0.8589 0.2830 -0.0225 0.037 Uiso 1 1 calc R
H3C H 0.7278 0.2164 -0.0673 0.037 Uiso 1 1 calc R
C4 C 1.08281(15) 0.16354(10) -0.03352(14) 0.0302(3) Uani 1 1 d .
H4A H 1.0918 0.1736 -0.1309 0.045 Uiso 1 1 calc R
H4B H 1.1401 0.1109 -0.0019 0.045 Uiso 1 1 calc R
H4C H 1.1179 0.2166 0.0189 0.045 Uiso 1 1 calc R
C5 C 1.04601(15) 0.05329(8) 0.26924(14) 0.0248(2) Uani 1 1 d .
C6 C 1.0623(2) -0.03627(10) 0.18783(17) 0.0368(3) Uani 1 1 d .
H6A H 1.1397 -0.0727 0.2347 0.055 Uiso 1 1 calc R
H6B H 1.0856 -0.0221 0.0951 0.055 Uiso 1 1 calc R
H6C H 0.9717 -0.0700 0.1827 0.055 Uiso 1 1 calc R
C7 C 0.99565(18) 0.02762(10) 0.41303(15) 0.0316(3) Uani 1 1 d .
H7A H 1.0696 -0.0096 0.4637 0.047 Uiso 1 1 calc R
H7B H 0.9051 -0.0061 0.3996 0.047 Uiso 1 1 calc R
H7C H 0.9811 0.0826 0.4650 0.047 Uiso 1 1 calc R
C8 C 1.19727(15) 0.10083(10) 0.29354(16) 0.0308(3) Uani 1 1 d .
H8A H 1.2674 0.0591 0.3399 0.046 Uiso 1 1 calc R
H8B H 1.1894 0.1544 0.3506 0.046 Uiso 1 1 calc R
H8C H 1.2291 0.1186 0.2053 0.046 Uiso 1 1 calc R
B1 B 0.82308(13) 0.23149(8) 0.30377(13) 0.0170(2) Uani 1 1 d .
C11 C 0.71423(12) 0.30089(8) 0.20658(11) 0.01812(19) Uani 1 1 d .
C12 C 0.59084(12) 0.26478(9) 0.12808(12) 0.0222(2) Uani 1 1 d .
F12 F 0.56910(9) 0.17265(6) 0.12746(9) 0.02963(17) Uani 1 1 d .
C13 C 0.49202(13) 0.31659(11) 0.04295(14) 0.0285(3) Uani 1 1 d .
F13 F 0.38095(9) 0.27388(8) -0.03352(10) 0.0439(2) Uani 1 1 d .
C14 C 0.50670(15) 0.41008(11) 0.03472(15) 0.0316(3) Uani 1 1 d .
H14A H 0.4418 0.4454 -0.0236 0.038 Uiso 1 1 calc R
C15 C 0.62241(15) 0.44937(9) 0.11716(14) 0.0277(3) Uani 1 1 d .
F15 F 0.63976(11) 0.54172(6) 0.11826(11) 0.0390(2) Uani 1 1 d .
C16 C 0.72312(13) 0.39651(8) 0.20094(12) 0.0215(2) Uani 1 1 d .
F16 F 0.83068(9) 0.44315(5) 0.27675(8) 0.02754(16) Uani 1 1 d .
C21 C 0.71432(12) 0.19627(8) 0.42122(12) 0.01918(19) Uani 1 1 d .
C22 C 0.64035(13) 0.11359(8) 0.43435(12) 0.0223(2) Uani 1 1 d .
F22 F 0.65519(10) 0.04260(5) 0.34630(9) 0.02972(17) Uani 1 1 d .
C23 C 0.54566(14) 0.09805(9) 0.53664(14) 0.0267(2) Uani 1 1 d .
F23 F 0.48063(10) 0.01487(6) 0.54094(10) 0.03603(19) Uani 1 1 d .
C24 C 0.51636(14) 0.16424(10) 0.63105(14) 0.0281(3) Uani 1 1 d .
H24A H 0.4538 0.1534 0.6997 0.034 Uiso 1 1 calc R
C25 C 0.58478(13) 0.24811(9) 0.61881(13) 0.0243(2) Uani 1 1 d .
F25 F 0.56096(9) 0.31715(6) 0.70669(9) 0.03295(18) Uani 1 1 d .
C26 C 0.67825(12) 0.26264(8) 0.51673(12) 0.0210(2) Uani 1 1 d .
F26 F 0.73853(9) 0.34743(5) 0.51309(8) 0.02578(15) Uani 1 1 d .
C31 C 0.97827(11) 0.27628(7) 0.37313(11) 0.01663(18) Uani 1 1 d .
C32 C 1.07031(13) 0.32454(7) 0.29219(12) 0.01848(19) Uani 1 1 d .
F32 F 1.02704(8) 0.33784(5) 0.15487(7) 0.02360(14) Uani 1 1 d .
C33 C 1.20643(12) 0.35913(8) 0.34164(12) 0.0198(2) Uani 1 1 d .
F33 F 1.28703(8) 0.40338(6) 0.25272(9) 0.02880(16) Uani 1 1 d .
C34 C 1.26141(13) 0.34887(8) 0.47929(13) 0.0215(2) Uani 1 1 d .
H34A H 1.3526 0.3724 0.5136 0.026 Uiso 1 1 calc R
C35 C 1.17351(13) 0.30175(8) 0.56341(12) 0.0210(2) Uani 1 1 d .
F35 F 1.21931(9) 0.28957(7) 0.69946(8) 0.03192(18) Uani 1 1 d .
C36 C 1.03797(12) 0.26673(8) 0.51179(11) 0.01875(19) Uani 1 1 d .
F36 F 0.96558(8) 0.21978(6) 0.60549(7) 0.02525(15) Uani 1 1 d .

loop_
_atom_site_aniso_label
_atom_site_aniso_U_11
_atom_site_aniso_U_22
_atom_site_aniso_U_33
_atom_site_aniso_U_23
_atom_site_aniso_U_13
_atom_site_aniso_U_12
P1 0.02108(12) 0.01688(10) 0.01648(12) -0.00043(10) 0.00160(9) -0.00073(10)
C1 0.0253(5) 0.0244(5) 0.0165(5) -0.0016(4) 0.0034(4) -0.0009(4)
C2 0.0510(9) 0.0312(6) 0.0244(6) -0.0097(5) 0.0026(6) -0.0055(6)
C3 0.0278(6) 0.0306(6) 0.0148(5) 0.0010(4) 0.0020(4) 0.0023(5)
C4 0.0278(6) 0.0371(7) 0.0272(6) 0.0023(5) 0.0103(5) 0.0035(5)
C5 0.0286(6) 0.0201(5) 0.0251(6) 0.0015(4) 0.0000(5) 0.0048(4)
C6 0.0491(9) 0.0228(6) 0.0381(8) -0.0028(5) 0.0033(7) 0.0109(6)
C7 0.0395(7) 0.0263(6) 0.0287(6) 0.0086(5) 0.0024(5) 0.0066(5)
C8 0.0244(6) 0.0317(6) 0.0353(7) 0.0004(5) -0.0020(5) 0.0062(5)
B1 0.0178(5) 0.0181(5) 0.0148(5) 0.0007(4) 0.0006(4) -0.0007(4)
C11 0.0168(4) 0.0221(5) 0.0156(4) 0.0010(4) 0.0024(4) 0.0015(4)
C12 0.0183(5) 0.0304(6) 0.0181(5) 0.0013(4) 0.0026(4) -0.0008(4)
F12 0.0266(4) 0.0312(4) 0.0298(4) -0.0014(3) -0.0034(3) -0.0080(3)
C13 0.0169(5) 0.0474(8) 0.0211(6) 0.0046(5) 0.0008(4) 0.0004(5)
F13 0.0225(4) 0.0685(7) 0.0378(5) 0.0075(5) -0.0112(3) -0.0067(4)
C14 0.0220(5) 0.0462(8) 0.0273(6) 0.0145(6) 0.0049(5) 0.0112(5)
C15 0.0268(6) 0.0285(6) 0.0291(6) 0.0089(5) 0.0093(5) 0.0089(5)
F15 0.0397(5) 0.0273(4) 0.0517(6) 0.0134(4) 0.0125(4) 0.0123(4)
C16 0.0219(5) 0.0233(5) 0.0198(5) 0.0021(4) 0.0039(4) 0.0034(4)
F16 0.0309(4) 0.0209(3) 0.0302(4) -0.0015(3) -0.0001(3) -0.0010(3)
C21 0.0182(5) 0.0229(5) 0.0165(5) 0.0025(4) 0.0019(4) 0.0000(4)
C22 0.0214(5) 0.0239(6) 0.0216(5) 0.0040(4) 0.0021(4) -0.0010(4)
F22 0.0361(4) 0.0229(3) 0.0312(4) -0.0007(3) 0.0088(3) -0.0068(3)
C23 0.0200(5) 0.0300(5) 0.0300(6) 0.0131(5) 0.0024(4) -0.0025(4)
F23 0.0302(4) 0.0318(4) 0.0475(5) 0.0138(4) 0.0109(4) -0.0062(3)
C24 0.0196(5) 0.0420(7) 0.0237(6) 0.0106(5) 0.0065(4) 0.0025(5)
C25 0.0195(5) 0.0350(6) 0.0183(5) 0.0019(4) 0.0022(4) 0.0046(4)
F25 0.0300(4) 0.0464(5) 0.0235(4) -0.0058(3) 0.0079(3) 0.0061(3)
C26 0.0188(5) 0.0267(5) 0.0175(5) 0.0015(4) 0.0012(4) -0.0001(4)
F26 0.0275(4) 0.0259(4) 0.0247(4) -0.0043(3) 0.0058(3) -0.0028(3)
C31 0.0181(4) 0.0176(4) 0.0140(4) 0.0007(3) 0.0009(3) 0.0000(4)
C32 0.0210(5) 0.0184(4) 0.0160(5) 0.0016(3) 0.0017(4) 0.0010(4)
F32 0.0271(3) 0.0298(4) 0.0138(3) 0.0044(3) 0.0014(3) -0.0044(3)
C33 0.0187(5) 0.0185(4) 0.0230(5) 0.0022(4) 0.0054(4) 0.0001(4)
F33 0.0226(3) 0.0332(4) 0.0313(4) 0.0093(3) 0.0058(3) -0.0059(3)
C34 0.0164(4) 0.0226(5) 0.0249(5) -0.0014(4) -0.0013(4) -0.0001(4)
C35 0.0214(5) 0.0262(5) 0.0147(5) -0.0004(4) -0.0015(4) 0.0021(4)
F35 0.0276(4) 0.0501(5) 0.0164(3) 0.0017(3) -0.0058(3) -0.0035(4)
C36 0.0196(4) 0.0223(5) 0.0146(4) 0.0013(4) 0.0028(4) 0.0004(4)
F36 0.0235(3) 0.0367(4) 0.0156(3) 0.0063(3) 0.0025(3) -0.0034(3)

loop_
_atom_type_symbol
_atom_type_description
_atom_type_scat_dispersion_real
_atom_type_scat_dispersion_imag
_atom_type_scat_source
C C 0.0033 0.0016 'International Tables Vol C Tables 4.2.6.8 and 6.1.1.4'
H H 0.0000 0.0000 'International Tables Vol C Tables 4.2.6.8 and 6.1.1.4'
B B 0.0013 0.0007 'International Tables Vol C Tables 4.2.6.8 and 6.1.1.4'
F F 0.0171 0.0103 'International Tables Vol C Tables 4.2.6.8 and 6.1.1.4'
P P 0.1023 0.0942 'International Tables Vol C Tables 4.2.6.8 and 6.1.1.4'

loop_
_geom_angle_atom_site_label_1
_geom_angle_atom_site_label_2
_geom_angle_atom_site_label_3
_geom_angle
C5 P1 C1 111.99(6)
C5 P1 B1 113.74(5)
C1 P1 B1 120.96(5)
C4 C1 C3 108.67(10)
C4 C1 C2 109.67(11)
C3 C1 C2 106.86(11)
C4 C1 P1 112.07(9)
C3 C1 P1 112.24(8)
C2 C1 P1 107.17(9)
C6 C5 C8 109.08(12)
C6 C5 C7 107.68(11)
C8 C5 C7 108.38(11)
C6 C5 P1 110.15(9)
C8 C5 P1 115.17(9)
C7 C5 P1 106.08(9)
C31 B1 C11 115.89(9)
C31 B1 C21 113.47(9)
C11 B1 C21 101.98(8)
C31 B1 P1 102.68(7)
C11 B1 P1 109.26(7)
C21 B1 P1 113.95(7)
C12 C11 C16 113.68(10)
C12 C11 B1 119.14(10)
C16 C11 B1 126.95(10)
F12 C12 C13 116.79(11)
F12 C12 C11 119.01(10)
C13 C12 C11 124.08(12)
F13 C13 C14 120.02(12)
F13 C13 C12 119.02(13)
C14 C13 C12 120.96(13)
C13 C14 C15 116.86(12)
F15 C15 C14 119.88(12)
F15 C15 C16 118.29(13)
C14 C15 C16 121.83(13)
F16 C16 C15 116.04(11)
F16 C16 C11 121.57(10)
C15 C16 C11 122.39(12)
C22 C21 C26 112.94(10)
C22 C21 B1 131.17(10)
C26 C21 B1 115.59(10)
F22 C22 C21 121.58(10)
F22 C22 C23 115.30(11)
C21 C22 C23 123.11(12)
F23 C23 C24 119.63(12)
F23 C23 C22 118.27(13)
C24 C23 C22 122.10(12)
C23 C24 C25 116.41(11)
F25 C25 C26 118.90(12)
F25 C25 C24 120.21(11)
C26 C25 C24 120.89(12)
F26 C26 C25 116.14(11)
F26 C26 C21 119.38(10)
C25 C26 C21 124.48(11)
C32 C31 C36 112.60(10)
C32 C31 B1 121.27(9)
C36 C31 B1 126.00(9)
F32 C32 C33 116.65(10)
F32 C32 C31 118.94(10)
C33 C32 C31 124.40(10)
F33 C33 C34 119.51(10)
F33 C33 C32 119.10(10)
C34 C33 C32 121.39(10)
C33 C34 C35 116.15(10)
F35 C35 C34 119.59(10)
F35 C35 C36 118.70(10)
C34 C35 C36 121.70(10)
F36 C36 C35 115.21(10)
F36 C36 C31 121.02(10)
C35 C36 C31 123.75(10)

loop_
_geom_bond_atom_site_label_1
_geom_bond_atom_site_label_2
_geom_bond_distance
P1 C5 1.8855(12)
P1 C1 1.9032(12)
P1 B1 2.0951(13)
C1 C4 1.5295(18)
C1 C3 1.5324(17)
C1 C2 1.5396(18)
C5 C6 1.5356(19)
C5 C8 1.5427(19)
C5 C7 1.5470(19)
B1 C31 1.6409(16)
B1 C11 1.6425(16)
B1 C21 1.6593(17)
C11 C12 1.3956(16)
C11 C16 1.3956(16)
C12 F12 1.3555(15)
C12 C13 1.3808(17)
C13 F13 1.3448(16)
C13 C14 1.371(2)
C14 C15 1.381(2)
C15 F15 1.3534(16)
C15 C16 1.3929(17)
C16 F16 1.3473(15)
C21 C22 1.3923(16)
C21 C26 1.3954(16)
C22 F22 1.3515(15)
C22 C23 1.3927(18)
C23 F23 1.3512(15)
C23 C24 1.369(2)
C24 C25 1.382(2)
C25 F25 1.3450(15)
C25 C26 1.3810(17)
C26 F26 1.3534(14)
C31 C32 1.3925(15)
C31 C36 1.3967(15)
C32 F32 1.3544(13)
C32 C33 1.3816(16)
C33 F33 1.3476(13)
C33 C34 1.3766(16)
C34 C35 1.3789(17)
C35 F35 1.3453(13)
C35 C36 1.3848(16)
C36 F36 1.3554(13)
